data_4109199
loop_
_publ_author_name
'Michael A. Shestopalov'
'Yuri V. Mironov'
'Konstantin A. Brylev'
'Svetlana G. Kozlova'
'Vladimir E. Fedorov'
'Hartmut Spies'
'Hans-J\"urgen Pietzsch'
'Holger Stephan'
'Gerhard Geipel'
'Gerd Bernhard'

_publ_contact_author_address
;Nikolaev Institute of Inorganic Chemistry,
SB Russian Academy of Sciences,
Akad. Lavrentiev prospekt 3,
Novosibirsk 90,
630090 Russia
;
_publ_contact_author_email fed@che.nsk.su
_publ_contact_author_fax '007 383 3309489'
_publ_contact_author_name 'Prof. Vladimir E. Fedorov'
_publ_contact_author_phone '007 383 3309253'
_publ_section_title
;
 Cluster Core Controlled Reactions of Substitution of Terminal Bromide
 Ligands by Triphenylphosphine in Octahedral Rhenium Chalcobromide
 Complexes
;
_journal_name_full 'Journal of the American Chemical Society'
_journal_page_first 3714
_journal_page_last 3721
_journal_paper_doi 10.1021/ja0668062
_journal_volume 129
_journal_year 2007
_chemical_formula_moiety trans-[{Re6S8}(PPh3)4Br2]
_chemical_formula_sum 'C72 H60 Br2 P4 Re6 S8'
_chemical_formula_weight 2582.58
_space_group_IT_number 14
_symmetry_cell_setting monoclinic
_symmetry_Int_Tables_number 14
_symmetry_space_group_name_Hall '-P 2ybc'
_symmetry_space_group_name_H-M 'P 1 21/c 1'
_atom_sites_solution_hydrogens geom
_atom_sites_solution_primary direct
_atom_sites_solution_secondary difmap
_audit_creation_method SHELXL-97
_cell_angle_alpha 90.00
_cell_angle_beta 101.7800(10)
_cell_angle_gamma 90.00
_cell_formula_units_Z 2
_cell_length_a 12.4001(3)
_cell_length_b 16.1927(4)
_cell_length_c 19.1937(5)
_cell_measurement_reflns_used 9917
_cell_measurement_temperature 293(2)
_cell_measurement_theta_max 28.11
_cell_measurement_theta_min 2.51
_cell_volume 3772.76(16)
_computing_cell_refinement 'SAINT (Bruker, 2004)'
_computing_data_collection 'APEX2 (Bruker, 2004)'
_computing_data_reduction 'SAINT (Bruker, 2004)'
_computing_molecular_graphics 'SHELXTL (Bruker, 2004)'
_computing_publication_material 'SHELXTL (Bruker, 2004)'
_computing_structure_refinement 'SHELXTL (Bruker, 2004)'
_computing_structure_solution 'SHELXTL (Bruker, 2004)'
_diffrn_ambient_temperature 293(2)
_diffrn_detector_area_resol_mean 25
_diffrn_measured_fraction_theta_full 0.999
_diffrn_measured_fraction_theta_max 0.999
_diffrn_measurement_device_type 'Bruker Nonius X8Apex CCD area-detector'
_diffrn_measurement_method '\f scans'
_diffrn_radiation_monochromator graphite
_diffrn_radiation_probe x-ray
_diffrn_radiation_type MoK\a
_diffrn_radiation_wavelength 0.71073
_diffrn_reflns_av_R_equivalents 0.0297
_diffrn_reflns_av_sigmaI/netI 0.0318
_diffrn_reflns_limit_h_max 15
_diffrn_reflns_limit_h_min -13
_diffrn_reflns_limit_k_max 18
_diffrn_reflns_limit_k_min -20
_diffrn_reflns_limit_l_max 21
_diffrn_reflns_limit_l_min -23
_diffrn_reflns_number 27083
_diffrn_reflns_theta_full 25.00
_diffrn_reflns_theta_max 26.37
_diffrn_reflns_theta_min 2.20
_diffrn_source 'fine-focus sealed tube'
_diffrn_standards_decay_% 0
_diffrn_standards_number 0
_exptl_absorpt_coefficient_mu 10.993
_exptl_absorpt_correction_T_max 0.3338
_exptl_absorpt_correction_T_min 0.1278
_exptl_absorpt_correction_type multi-scan
_exptl_absorpt_process_details 'SADABS (Bruker, 2004)'
_exptl_crystal_colour red
_exptl_crystal_density_diffrn 2.273
_exptl_crystal_description prism
_exptl_crystal_F_000 2400
_exptl_crystal_size_max 0.20
_exptl_crystal_size_mid 0.20
_exptl_crystal_size_min 0.10
_refine_diff_density_max 2.321
_refine_diff_density_min -1.146
_refine_diff_density_rms 0.175
_refine_ls_extinction_coef 0
_refine_ls_extinction_method none
_refine_ls_goodness_of_fit_ref 1.097
_refine_ls_hydrogen_treatment constr
_refine_ls_matrix_type full
_refine_ls_number_parameters 415
_refine_ls_number_reflns 7705
_refine_ls_number_restraints 0
_refine_ls_restrained_S_all 1.097
_refine_ls_R_factor_all 0.0438
_refine_ls_R_factor_gt 0.0303
_refine_ls_shift/su_max 0.001
_refine_ls_shift/su_mean 0.000
_refine_ls_structure_factor_coef Fsqd
_refine_ls_weighting_details 'calc w=1/[\s^2^(Fo^2^)+(0.0446P)^2^+0.1481P] where P=(Fo^2^+2Fc^2^)/3'
_refine_ls_weighting_scheme calc
_refine_ls_wR_factor_gt 0.0747
_refine_ls_wR_factor_ref 0.0790
_reflns_number_gt 6241
_reflns_number_total 7705
_reflns_threshold_expression >2\s(I)
_cod_data_source_file ja0668062si20061208_071712_2.cif
_cod_data_source_block compound1
_cod_original_cell_volume 3772.75(16)
_cod_original_sg_symbol_H-M 'P 21/c'
_cod_database_code 4109199

loop_
_symmetry_equiv_pos_as_xyz
'x, y, z'
'-x, y+1/2, -z+1/2'
'-x, -y, -z'
'x, -y-1/2, z-1/2'

loop_
_atom_site_label
_atom_site_type_symbol
_atom_site_fract_x
_atom_site_fract_y
_atom_site_fract_z
_atom_site_U_iso_or_equiv
_atom_site_adp_type
_atom_site_occupancy
_atom_site_symmetry_multiplicity
_atom_site_calc_flag
_atom_site_refinement_flags
Re1 Re 0.603040(18) -0.060684(14) 0.061213(11) 0.03007(7) Uani 1 1 d .
Re3 Re 0.443471(18) 0.037006(14) 0.075265(11) 0.02974(7) Uani 1 1 d .
Re2 Re 0.594633(17) 0.088434(14) 0.010558(11) 0.02901(7) Uani 1 1 d .
Br3 Br 0.36531(6) 0.08847(5) 0.18021(3) 0.05287(18) Uani 1 1 d .
S1 S 0.73494(12) -0.00935(9) -0.00384(8) 0.0383(3) Uani 1 1 d .
S2 S 0.45441(13) -0.10316(10) 0.11655(8) 0.0399(3) Uani 1 1 d .
S3 S 0.43922(12) 0.17260(9) 0.02265(8) 0.0373(3) Uani 1 1 d .
S4 S 0.63155(13) 0.05825(10) 0.13563(8) 0.0424(4) Uani 1 1 d .
P1 P 0.74518(13) -0.13663(11) 0.15071(9) 0.0419(4) Uani 1 1 d .
P2 P 0.70891(13) 0.21853(10) 0.02469(8) 0.0379(4) Uani 1 1 d .
C111 C 0.7653(6) -0.2452(4) 0.1330(4) 0.0521(17) Uani 1 1 d .
C112 C 0.7717(7) -0.3074(5) 0.1844(4) 0.074(2) Uani 1 1 d .
H112 H 0.7553 -0.2962 0.2286 0.088 Uiso 1 1 calc R
C113 C 0.8030(10) -0.3865(6) 0.1679(6) 0.107(4) Uani 1 1 d .
H113 H 0.8046 -0.4285 0.2011 0.128 Uiso 1 1 calc R
C114 C 0.8317(10) -0.4044(7) 0.1042(7) 0.121(4) Uani 1 1 d .
H114 H 0.8555 -0.4570 0.0953 0.145 Uiso 1 1 calc R
C115 C 0.8245(9) -0.3425(6) 0.0532(5) 0.097(3) Uani 1 1 d .
H115 H 0.8414 -0.3545 0.0093 0.117 Uiso 1 1 calc R
C116 C 0.7922(6) -0.2626(5) 0.0672(4) 0.068(2) Uani 1 1 d .
H116 H 0.7887 -0.2213 0.0331 0.082 Uiso 1 1 calc R
C121 C 0.8873(6) -0.0992(5) 0.1612(4) 0.0606(19) Uani 1 1 d .
C122 C 0.9750(7) -0.1552(7) 0.1787(5) 0.096(3) Uani 1 1 d .
H122 H 0.9609 -0.2111 0.1834 0.115 Uiso 1 1 calc R
C123 C 1.0831(8) -0.1271(9) 0.1890(7) 0.135(5) Uani 1 1 d .
H123 H 1.1421 -0.1634 0.2013 0.162 Uiso 1 1 calc R
C124 C 1.1005(9) -0.0441(9) 0.1804(6) 0.120(4) Uani 1 1 d .
H124 H 1.1724 -0.0251 0.1854 0.144 Uiso 1 1 calc R
C125 C 1.0181(9) 0.0104(7) 0.1653(5) 0.109(4) Uani 1 1 d .
H125 H 1.0336 0.0662 0.1610 0.130 Uiso 1 1 calc R
C126 C 0.9075(8) -0.0162(6) 0.1557(5) 0.096(3) Uani 1 1 d .
H126 H 0.8498 0.0215 0.1459 0.115 Uiso 1 1 calc R
C131 C 0.7178(6) -0.1314(4) 0.2403(3) 0.0526(17) Uani 1 1 d .
C132 C 0.7765(8) -0.0795(5) 0.2909(4) 0.076(2) Uani 1 1 d .
H132 H 0.8314 -0.0459 0.2799 0.092 Uiso 1 1 calc R
C133 C 0.7527(10) -0.0778(7) 0.3598(5) 0.101(4) Uani 1 1 d .
H133 H 0.7911 -0.0420 0.3939 0.121 Uiso 1 1 calc R
C134 C 0.6732(9) -0.1285(8) 0.3764(5) 0.102(4) Uani 1 1 d .
H134 H 0.6582 -0.1271 0.4219 0.122 Uiso 1 1 calc R
C135 C 0.6164(8) -0.1806(7) 0.3272(5) 0.090(3) Uani 1 1 d .
H135 H 0.5641 -0.2158 0.3396 0.108 Uiso 1 1 calc R
C136 C 0.6355(6) -0.1819(6) 0.2588(4) 0.072(2) Uani 1 1 d .
H136 H 0.5938 -0.2162 0.2248 0.086 Uiso 1 1 calc R
C211 C 0.6848(6) 0.2801(4) -0.0563(3) 0.0514(17) Uani 1 1 d .
C212 C 0.7691(8) 0.3071(5) -0.0883(4) 0.079(2) Uani 1 1 d .
H212 H 0.8417 0.2940 -0.0677 0.094 Uiso 1 1 calc R
C213 C 0.7471(11) 0.3529(6) -0.1501(5) 0.104(4) Uani 1 1 d .
H213 H 0.8038 0.3681 -0.1726 0.125 Uiso 1 1 calc R
C214 C 0.6406(11) 0.3758(7) -0.1781(5) 0.108(4) Uani 1 1 d .
H214 H 0.6260 0.4082 -0.2189 0.130 Uiso 1 1 calc R
C215 C 0.5547(9) 0.3517(5) -0.1469(5) 0.093(3) Uani 1 1 d .
H215 H 0.4829 0.3680 -0.1663 0.111 Uiso 1 1 calc R
C216 C 0.5763(7) 0.3034(5) -0.0870(4) 0.068(2) Uani 1 1 d .
H216 H 0.5185 0.2860 -0.0664 0.081 Uiso 1 1 calc R
C221 C 0.6779(5) 0.2902(4) 0.0915(4) 0.0502(17) Uani 1 1 d .
C222 C 0.6545(8) 0.3739(5) 0.0750(5) 0.081(3) Uani 1 1 d .
H222 H 0.6541 0.3934 0.0294 0.097 Uiso 1 1 calc R
C223 C 0.6324(9) 0.4267(6) 0.1262(7) 0.105(4) Uani 1 1 d .
H223 H 0.6154 0.4816 0.1147 0.126 Uiso 1 1 calc R
C224 C 0.6349(8) 0.3997(7) 0.1942(6) 0.093(3) Uani 1 1 d .
H224 H 0.6222 0.4364 0.2289 0.112 Uiso 1 1 calc R
C225 C 0.6561(8) 0.3185(7) 0.2106(5) 0.091(3) Uani 1 1 d .
H225 H 0.6564 0.2995 0.2563 0.109 Uiso 1 1 calc R
C226 C 0.6772(7) 0.2648(5) 0.1593(4) 0.072(2) Uani 1 1 d .
H226 H 0.6914 0.2096 0.1711 0.086 Uiso 1 1 calc R
C231 C 0.8575(5) 0.2060(4) 0.0482(4) 0.0481(16) Uani 1 1 d .
C232 C 0.9232(6) 0.2527(5) 0.1014(4) 0.064(2) Uani 1 1 d .
H232 H 0.8910 0.2910 0.1270 0.076 Uiso 1 1 calc R
C233 C 1.0374(7) 0.2421(6) 0.1164(5) 0.086(3) Uani 1 1 d .
H233 H 1.0806 0.2707 0.1540 0.103 Uiso 1 1 calc R
C234 C 1.0858(7) 0.1901(7) 0.0762(6) 0.090(3) Uani 1 1 d .
H234 H 1.1622 0.1854 0.0849 0.108 Uiso 1 1 calc R
C235 C 1.0240(7) 0.1459(6) 0.0245(5) 0.084(3) Uani 1 1 d .
H235 H 1.0578 0.1097 -0.0020 0.100 Uiso 1 1 calc R
C236 C 0.9092(6) 0.1531(5) 0.0093(4) 0.066(2) Uani 1 1 d .
H236 H 0.8676 0.1220 -0.0273 0.079 Uiso 1 1 calc R

loop_
_atom_site_aniso_label
_atom_site_aniso_U_11
_atom_site_aniso_U_22
_atom_site_aniso_U_33
_atom_site_aniso_U_23
_atom_site_aniso_U_13
_atom_site_aniso_U_12
Re1 0.02995(13) 0.03122(13) 0.02636(12) 0.00020(9) -0.00052(9) -0.00148(9)
Re3 0.03008(13) 0.03163(13) 0.02619(12) -0.00217(9) 0.00262(9) -0.00217(9)
Re2 0.02917(13) 0.02969(13) 0.02625(12) -0.00097(9) 0.00118(9) -0.00268(9)
Br3 0.0552(4) 0.0633(4) 0.0429(4) -0.0110(3) 0.0167(3) -0.0001(3)
S1 0.0355(8) 0.0396(8) 0.0374(8) -0.0024(6) 0.0016(6) -0.0011(7)
S2 0.0408(8) 0.0434(9) 0.0340(8) 0.0013(6) 0.0040(7) -0.0040(7)
S3 0.0370(8) 0.0350(8) 0.0375(8) -0.0005(6) 0.0022(6) 0.0003(6)
S4 0.0452(9) 0.0449(9) 0.0357(8) -0.0035(7) 0.0048(7) -0.0023(7)
P1 0.0353(9) 0.0468(10) 0.0395(9) 0.0088(7) -0.0017(7) 0.0004(7)
P2 0.0357(8) 0.0370(9) 0.0387(8) -0.0013(7) 0.0023(7) -0.0080(7)
C111 0.047(4) 0.057(4) 0.051(4) 0.009(3) 0.006(3) 0.009(3)
C112 0.091(6) 0.061(5) 0.067(5) 0.022(4) 0.012(5) 0.007(5)
C113 0.160(11) 0.056(6) 0.103(8) 0.020(6) 0.026(8) 0.025(6)
C114 0.160(12) 0.077(8) 0.128(11) 0.004(7) 0.033(9) 0.042(7)
C115 0.127(9) 0.085(7) 0.083(7) -0.009(6) 0.029(6) 0.034(6)
C116 0.072(5) 0.064(5) 0.066(5) 0.005(4) 0.008(4) 0.014(4)
C121 0.049(4) 0.077(5) 0.049(4) 0.004(4) -0.007(3) -0.009(4)
C122 0.048(5) 0.091(7) 0.136(9) -0.013(6) -0.012(5) 0.001(5)
C123 0.045(6) 0.174(13) 0.174(13) -0.035(11) -0.007(7) -0.020(7)
C124 0.067(7) 0.163(12) 0.122(10) -0.002(9) 0.001(7) -0.057(8)
C125 0.088(8) 0.118(9) 0.100(8) 0.025(7) -0.025(6) -0.044(7)
C126 0.090(7) 0.084(7) 0.093(7) 0.032(5) -0.028(5) -0.035(5)
C131 0.055(4) 0.059(4) 0.039(4) 0.007(3) -0.002(3) 0.011(4)
C132 0.101(7) 0.072(6) 0.048(5) 0.005(4) -0.003(5) -0.003(5)
C133 0.148(11) 0.099(8) 0.046(5) -0.016(5) -0.003(6) 0.029(7)
C134 0.115(9) 0.141(11) 0.057(6) -0.002(6) 0.035(6) 0.010(8)
C135 0.081(7) 0.126(9) 0.067(6) 0.031(6) 0.026(5) 0.029(6)
C136 0.056(5) 0.103(7) 0.058(5) 0.019(5) 0.017(4) 0.017(5)
C211 0.071(5) 0.035(4) 0.048(4) 0.002(3) 0.012(4) -0.010(3)
C212 0.095(7) 0.076(6) 0.069(6) 0.010(5) 0.029(5) -0.004(5)
C213 0.149(11) 0.099(8) 0.076(7) 0.027(6) 0.050(7) -0.014(8)
C214 0.153(11) 0.095(8) 0.067(6) 0.028(6) 0.000(7) -0.014(8)
C215 0.125(9) 0.065(6) 0.066(6) 0.018(5) -0.032(6) -0.015(6)
C216 0.071(5) 0.058(5) 0.062(5) 0.017(4) -0.014(4) -0.016(4)
C221 0.037(4) 0.041(4) 0.070(5) -0.015(3) 0.003(3) -0.012(3)
C222 0.107(7) 0.046(5) 0.087(6) -0.012(4) 0.014(5) -0.002(5)
C223 0.128(9) 0.058(6) 0.130(10) -0.042(6) 0.026(8) -0.001(6)
C224 0.090(7) 0.091(8) 0.098(8) -0.058(6) 0.019(6) -0.023(6)
C225 0.111(8) 0.100(8) 0.064(6) -0.035(5) 0.026(5) -0.020(6)
C226 0.094(6) 0.070(5) 0.051(5) -0.015(4) 0.014(4) -0.005(5)
C231 0.046(4) 0.047(4) 0.052(4) 0.002(3) 0.010(3) -0.007(3)
C232 0.047(4) 0.073(5) 0.069(5) -0.014(4) 0.007(4) -0.014(4)
C233 0.048(5) 0.109(8) 0.093(7) 0.012(6) -0.004(5) -0.028(5)
C234 0.036(5) 0.114(8) 0.121(9) 0.014(7) 0.016(5) -0.013(5)
C235 0.054(5) 0.090(7) 0.119(8) 0.004(6) 0.046(6) 0.000(5)
C236 0.049(5) 0.072(5) 0.081(6) -0.007(4) 0.021(4) -0.007(4)

loop_
_atom_type_symbol
_atom_type_description
_atom_type_scat_dispersion_real
_atom_type_scat_dispersion_imag
_atom_type_scat_source
C C 0.0033 0.0016 'International Tables Vol C Tables 4.2.6.8 and 6.1.1.4'
H H 0.0000 0.0000 'International Tables Vol C Tables 4.2.6.8 and 6.1.1.4'
S S 0.1246 0.1234 'International Tables Vol C Tables 4.2.6.8 and 6.1.1.4'
Br Br -0.2901 2.4595 'International Tables Vol C Tables 4.2.6.8 and 6.1.1.4'
P P 0.1023 0.0942 'International Tables Vol C Tables 4.2.6.8 and 6.1.1.4'
Re Re -1.0185 7.2310 'International Tables Vol C Tables 4.2.6.8 and 6.1.1.4'

loop_
_geom_angle_atom_site_label_1
_geom_angle_atom_site_label_2
_geom_angle_atom_site_label_3
_geom_angle
_geom_angle_site_symmetry_1
_geom_angle_site_symmetry_3
S4 Re1 S1 89.91(5) . .
S4 Re1 S2 89.98(5) . .
S1 Re1 S2 173.15(5) . .
S4 Re1 S3 174.07(5) . 3_655
S1 Re1 S3 89.50(5) . 3_655
S2 Re1 S3 89.90(5) . 3_655
S4 Re1 P1 89.33(6) . .
S1 Re1 P1 93.88(5) . .
S2 Re1 P1 92.97(5) . .
S3 Re1 P1 96.60(5) 3_655 .
S4 Re1 Re3 57.76(4) . .
S1 Re1 Re3 117.32(4) . .
S2 Re1 Re3 57.23(4) . .
S3 Re1 Re3 117.54(4) 3_655 .
P1 Re1 Re3 132.13(4) . .
S4 Re1 Re3 117.49(4) . 3_655
S1 Re1 Re3 57.17(3) . 3_655
S2 Re1 Re3 117.09(4) . 3_655
S3 Re1 Re3 57.53(4) 3_655 3_655
P1 Re1 Re3 137.91(4) . 3_655
Re3 Re1 Re3 89.874(9) . 3_655
S4 Re1 Re2 117.85(4) . 3_655
S1 Re1 Re2 117.01(4) . 3_655
S2 Re1 Re2 57.28(4) . 3_655
S3 Re1 Re2 57.44(4) 3_655 3_655
P1 Re1 Re2 137.05(4) . 3_655
Re3 Re1 Re2 60.129(9) . 3_655
Re3 Re1 Re2 59.868(8) 3_655 3_655
S4 Re1 Re2 57.47(4) . .
S1 Re1 Re2 57.50(4) . .
S2 Re1 Re2 117.06(4) . .
S3 Re1 Re2 117.55(4) 3_655 .
P1 Re1 Re2 132.75(4) . .
Re3 Re1 Re2 59.869(8) . .
Re3 Re1 Re2 60.048(8) 3_655 .
Re2 Re1 Re2 90.051(10) 3_655 .
S1 Re3 S2 89.74(5) 3_655 .
S1 Re3 S4 173.23(5) 3_655 .
S2 Re3 S4 89.56(5) . .
S1 Re3 S3 89.53(5) 3_655 .
S2 Re3 S3 173.84(5) . .
S4 Re3 S3 90.44(5) . .
S1 Re3 Br3 93.31(4) 3_655 .
S2 Re3 Br3 93.05(4) . .
S4 Re3 Br3 93.46(4) . .
S3 Re3 Br3 93.09(4) . .
S1 Re3 Re2 117.41(4) 3_655 .
S2 Re3 Re2 117.73(4) . .
S4 Re3 Re2 57.30(4) . .
S3 Re3 Re2 57.48(4) . .
Br3 Re3 Re2 134.740(19) . .
S1 Re3 Re1 117.53(4) 3_655 .
S2 Re3 Re1 57.56(4) . .
S4 Re3 Re1 56.76(4) . .
S3 Re3 Re1 117.65(4) . .
Br3 Re3 Re1 134.77(2) . .
Re2 Re3 Re1 60.203(8) . .
S1 Re3 Re1 57.35(4) 3_655 3_655
S2 Re3 Re1 117.36(4) . 3_655
S4 Re3 Re1 117.31(4) . 3_655
S3 Re3 Re1 57.40(4) . 3_655
Br3 Re3 Re1 135.10(2) . 3_655
Re2 Re3 Re1 60.082(8) . 3_655
Re1 Re3 Re1 90.126(9) . 3_655
S1 Re3 Re2 57.56(4) 3_655 3_655
S2 Re3 Re2 57.33(4) . 3_655
S4 Re3 Re2 116.74(4) . 3_655
S3 Re3 Re2 117.43(4) . 3_655
Br3 Re3 Re2 135.082(19) . 3_655
Re2 Re3 Re2 90.177(9) . 3_655
Re1 Re3 Re2 60.013(8) . 3_655
Re1 Re3 Re2 60.052(8) 3_655 3_655
S4 Re2 S2 173.07(5) . 3_655
S4 Re2 S3 90.68(5) . .
S2 Re2 S3 90.00(5) 3_655 .
S4 Re2 S1 89.21(5) . .
S2 Re2 S1 89.30(5) 3_655 .
S3 Re2 S1 173.17(5) . .
S4 Re2 P2 94.26(5) . .
S2 Re2 P2 92.66(5) 3_655 .
S3 Re2 P2 87.71(5) . .
S1 Re2 P2 99.10(5) . .
S4 Re2 Re3 57.56(4) . .
S2 Re2 Re3 117.46(4) 3_655 .
S3 Re2 Re3 57.59(4) . .
S1 Re2 Re3 117.01(4) . .
P2 Re2 Re3 131.53(4) . .
S4 Re2 Re1 117.54(4) . 3_655
S2 Re2 Re1 57.46(4) 3_655 3_655
S3 Re2 Re1 57.42(4) . 3_655
S1 Re2 Re1 116.83(4) . 3_655
P2 Re2 Re1 130.62(4) . 3_655
Re3 Re2 Re1 60.050(8) . 3_655
S4 Re2 Re3 116.61(4) . 3_655
S2 Re2 Re3 57.18(4) 3_655 3_655
S3 Re2 Re3 117.25(4) . 3_655
S1 Re2 Re3 57.01(3) . 3_655
P2 Re2 Re3 138.32(4) . 3_655
Re3 Re2 Re3 89.823(9) . 3_655
Re1 Re2 Re3 59.858(8) 3_655 3_655
S4 Re2 Re1 56.73(4) . .
S2 Re2 Re1 117.06(4) 3_655 .
S3 Re2 Re1 117.48(4) . .
S1 Re2 Re1 57.13(4) . .
P2 Re2 Re1 139.24(4) . .
Re3 Re2 Re1 59.928(8) . .
Re1 Re2 Re1 89.949(10) 3_655 .
Re3 Re2 Re1 59.900(8) 3_655 .
Re3 S1 Re1 65.48(4) 3_655 .
Re3 S1 Re2 65.44(4) 3_655 .
Re1 S1 Re2 65.37(4) . .
Re3 S2 Re2 65.49(4) . 3_655
Re3 S2 Re1 65.21(4) . .
Re2 S2 Re1 65.26(4) 3_655 .
Re2 S3 Re1 65.13(4) . 3_655
Re2 S3 Re3 64.92(4) . .
Re1 S3 Re3 65.06(4) 3_655 .
Re1 S4 Re2 65.80(4) . .
Re1 S4 Re3 65.49(4) . .
Re2 S4 Re3 65.14(4) . .
C111 P1 C131 106.3(3) . .
C111 P1 C121 100.1(3) . .
C131 P1 C121 103.9(3) . .
C111 P1 Re1 116.7(2) . .
C131 P1 Re1 112.5(2) . .
C121 P1 Re1 115.9(3) . .
C231 P2 C211 104.8(3) . .
C231 P2 C221 104.2(3) . .
C211 P2 C221 103.3(3) . .
C231 P2 Re2 116.9(2) . .
C211 P2 Re2 112.0(2) . .
C221 P2 Re2 114.3(2) . .
C112 C111 C116 120.0(7) . .
C112 C111 P1 123.7(6) . .
C116 C111 P1 115.5(5) . .
C113 C112 C111 118.7(8) . .
C114 C113 C112 122.1(9) . .
C113 C114 C115 119.0(10) . .
C114 C115 C116 120.8(9) . .
C115 C116 C111 119.4(8) . .
C126 C121 C122 120.4(8) . .
C126 C121 P1 120.1(7) . .
C122 C121 P1 119.5(7) . .
C123 C122 C121 120.0(10) . .
C124 C123 C122 118.2(12) . .
C125 C124 C123 122.7(10) . .
C124 C125 C126 120.3(11) . .
C121 C126 C125 118.4(10) . .
C132 C131 C136 118.8(7) . .
C132 C131 P1 121.5(6) . .
C136 C131 P1 119.7(6) . .
C131 C132 C133 119.5(9) . .
C134 C133 C132 120.2(10) . .
C135 C134 C133 120.6(9) . .
C134 C135 C136 120.5(10) . .
C135 C136 C131 120.3(9) . .
C212 C211 C216 118.2(7) . .
C212 C211 P2 122.9(6) . .
C216 C211 P2 118.8(5) . .
C213 C212 C211 121.1(9) . .
C214 C213 C212 119.2(10) . .
C215 C214 C213 121.4(9) . .
C214 C215 C216 119.3(9) . .
C215 C216 C211 120.8(8) . .
C226 C221 C222 117.6(7) . .
C226 C221 P2 121.4(6) . .
C222 C221 P2 121.1(6) . .
C223 C222 C221 120.1(9) . .
C224 C223 C222 120.9(10) . .
C225 C224 C223 119.5(9) . .
C224 C225 C226 119.9(9) . .
C221 C226 C225 122.0(9) . .
C236 C231 C232 117.9(7) . .
C236 C231 P2 119.7(5) . .
C232 C231 P2 122.3(6) . .
C231 C232 C233 120.1(8) . .
C234 C233 C232 120.3(9) . .
C235 C234 C233 120.1(8) . .
C234 C235 C236 121.1(9) . .
C231 C236 C235 120.4(8) . .

loop_
_geom_bond_atom_site_label_1
_geom_bond_atom_site_label_2
_geom_bond_distance
_geom_bond_site_symmetry_2
Re1 S4 2.3807(16) .
Re1 S1 2.3998(15) .
Re1 S2 2.4078(15) .
Re1 S3 2.4093(15) 3_655
Re1 P1 2.5167(16) .
Re1 Re3 2.5900(3) .
Re1 Re3 2.5932(3) 3_655
Re1 Re2 2.5940(3) 3_655
Re1 Re2 2.5972(3) .
Re3 S1 2.3950(15) 3_655
Re3 S2 2.3988(16) .
Re3 S4 2.4077(16) .
Re3 S3 2.4128(15) .
Re3 Br3 2.5471(7) .
Re3 Re2 2.5884(3) .
Re3 Re1 2.5932(3) 3_655
Re3 Re2 2.5971(3) 3_655
Re2 S4 2.4006(15) .
Re2 S2 2.4028(15) 3_655
Re2 S3 2.4099(15) .
Re2 S1 2.4098(15) .
Re2 P2 2.5223(15) .
Re2 Re1 2.5940(3) 3_655
Re2 Re3 2.5971(3) 3_655
S1 Re3 2.3950(15) 3_655
S2 Re2 2.4028(15) 3_655
S3 Re1 2.4093(15) 3_655
P1 C111 1.817(7) .
P1 C131 1.821(7) .
P1 C121 1.835(7) .
P2 C231 1.817(7) .
P2 C211 1.819(7) .
P2 C221 1.827(7) .
C111 C112 1.401(10) .
C111 C116 1.400(10) .
C112 C113 1.393(12) .
C113 C114 1.371(13) .
C114 C115 1.391(14) .
C115 C116 1.396(11) .
C121 C126 1.375(11) .
C121 C122 1.404(11) .
C122 C123 1.391(12) .
C123 C124 1.377(16) .
C124 C125 1.336(16) .
C125 C126 1.413(13) .
C131 C132 1.375(10) .
C131 C136 1.408(10) .
C132 C133 1.412(11) .
C133 C134 1.370(14) .
C134 C135 1.350(14) .
C135 C136 1.383(10) .
C211 C212 1.387(10) .
C211 C216 1.406(10) .
C212 C213 1.379(12) .
C213 C214 1.371(14) .
C214 C215 1.381(13) .
C215 C216 1.370(11) .
C221 C226 1.366(10) .
C221 C222 1.409(10) .
C222 C223 1.373(12) .
C223 C224 1.370(14) .
C224 C225 1.364(14) .
C225 C226 1.379(11) .
C231 C236 1.377(9) .
C231 C232 1.392(10) .
C232 C233 1.397(11) .
C233 C234 1.361(13) .
C234 C235 1.332(13) .
C235 C236 1.398(10) .
